data_4105147
loop_
_publ_author_name
'David E. Herbert'
'Joe B. Gilroy'
'Wing Yan Chan'
'Laurent Chabanne'
'Anne Staubitz'
'Alan J. Lough'
'Ian Manners'

_publ_section_title
;
 Redox-Active Metallomacrocycles and Cyclic Metallopolymers:
 Photocontrolled Ring-Opening Oligomerization and Polymerization of
 Silicon-Bridged [1]Ferrocenophanes Using Substitutionally-Labile Lewis
 Bases as Initiators
;
_journal_name_full 'Journal of the American Chemical Society'
_journal_page_first 14958
_journal_page_last 14968
_journal_paper_doi 10.1021/ja904928c
_journal_volume 131
_journal_year 2009
_chemical_formula_moiety 'C84 H98 Fe7 Si7'
_chemical_formula_sum 'C84 H98 Fe7 Si7'
_chemical_formula_weight 1695.20
_chemical_name_systematic
; 
 ? 
;
_space_group_IT_number 2
_symmetry_cell_setting triclinic
_symmetry_space_group_name_Hall '-P 1'
_symmetry_space_group_name_H-M 'P -1'
_atom_sites_solution_hydrogens geom
_atom_sites_solution_primary direct
_atom_sites_solution_secondary difmap
_audit_creation_method SHELXL-97
_cell_angle_alpha 94.0580(13)
_cell_angle_beta 98.887(1)
_cell_angle_gamma 113.0600(12)
_cell_formula_units_Z 2
_cell_length_a 13.3855(3)
_cell_length_b 13.7448(2)
_cell_length_c 27.3253(7)
_cell_measurement_reflns_used 20197
_cell_measurement_temperature 150(1)
_cell_measurement_theta_max 27.5
_cell_measurement_theta_min 2.6
_cell_volume 4522.19(17)
_computing_cell_refinement 'Bruker XSCANS'
_computing_data_collection 'Bruker XSCANS'
_computing_data_reduction 'Bruker SHELXTL'
_computing_molecular_graphics 'Bruker SHELXTL'
_computing_publication_material 'Bruker SHELXTL'
_computing_structure_refinement 'SHELXL-97 (Sheldrick, 1997)'
_computing_structure_solution 'SHELXS-97 (Sheldrick, 1990)'
_diffrn_ambient_temperature 150(2)
_diffrn_detector_area_resol_mean 9
_diffrn_measured_fraction_theta_full 0.981
_diffrn_measured_fraction_theta_max 0.973
_diffrn_measurement_device_type 'Nonius KappaCCD'
_diffrn_measurement_method '\f scans and \w scans with \k offsets'
_diffrn_radiation_monochromator graphite
_diffrn_radiation_source 'fine-focus sealed tube'
_diffrn_radiation_type MoK\a
_diffrn_radiation_wavelength 0.71073
_diffrn_reflns_av_R_equivalents 0.073
_diffrn_reflns_av_sigmaI/netI 0.066
_diffrn_reflns_limit_h_max 17
_diffrn_reflns_limit_h_min -17
_diffrn_reflns_limit_k_max 17
_diffrn_reflns_limit_k_min -17
_diffrn_reflns_limit_l_max 35
_diffrn_reflns_limit_l_min -35
_diffrn_reflns_number 44948
_diffrn_reflns_theta_full 27.48
_diffrn_reflns_theta_max 27.48
_diffrn_reflns_theta_min 2.56
_diffrn_standards_number 0
_exptl_absorpt_coefficient_mu 1.222
_exptl_absorpt_correction_T_max 0.839
_exptl_absorpt_correction_T_min 0.556
_exptl_absorpt_correction_type multi-scan
_exptl_absorpt_process_details
;
multi-scan from symmetry-related measurements 
 Sortav (Blessing 1995)
;
_exptl_crystal_colour purple
_exptl_crystal_density_diffrn 1.245
_exptl_crystal_description plate
_exptl_crystal_F_000 1764
_exptl_crystal_size_max 0.35
_exptl_crystal_size_mid 0.25
_exptl_crystal_size_min 0.15
_platon_squeeze_details
;
;
_refine_diff_density_max 0.888
_refine_diff_density_min -0.892
_refine_diff_density_rms 0.093
_refine_ls_extinction_method none
_refine_ls_goodness_of_fit_ref 1.069
_refine_ls_hydrogen_treatment constr
_refine_ls_matrix_type full
_refine_ls_number_parameters 896
_refine_ls_number_reflns 20197
_refine_ls_number_restraints 26
_refine_ls_restrained_S_all 1.071
_refine_ls_R_factor_all 0.0774
_refine_ls_R_factor_gt 0.0528
_refine_ls_shift/su_max 0.035
_refine_ls_shift/su_mean 0.001
_refine_ls_structure_factor_coef Fsqd
_refine_ls_weighting_details 'calc w=1/[\s^2^(Fo^2^)+(0.0820P)^2^+1.2030P] where P=(Fo^2^+2Fc^2^)/3'
_refine_ls_weighting_scheme calc
_refine_ls_wR_factor_gt 0.1438
_refine_ls_wR_factor_ref 0.1543
_reflns_number_gt 14731
_reflns_number_total 20197
_reflns_threshold_expression I>2\s(I)
_cod_data_source_file ja904928c_si_004.cif
_cod_data_source_block k08105
_cod_database_code 4105147

loop_
_symmetry_equiv_pos_as_xyz
'x, y, z'
'-x, -y, -z'

loop_
_atom_site_label
_atom_site_type_symbol
_atom_site_fract_x
_atom_site_fract_y
_atom_site_fract_z
_atom_site_U_iso_or_equiv
_atom_site_adp_type
_atom_site_occupancy
_atom_site_symmetry_multiplicity
_atom_site_calc_flag
_atom_site_refinement_flags
Fe1 Fe 0.83525(3) 0.52434(3) 0.546816(17) 0.02112(11) Uani 1 1 d .
Fe2 Fe 0.71585(4) 0.51128(4) 0.319510(17) 0.02700(12) Uani 1 1 d .
Fe3 Fe 0.53642(6) 0.41551(7) 0.09176(2) 0.0640(2) Uani 1 1 d .
Fe4 Fe 0.17859(4) 0.57783(4) 0.08992(2) 0.03741(14) Uani 1 1 d .
Fe5 Fe 0.51840(4) 0.93670(4) 0.238419(19) 0.03199(12) Uani 1 1 d .
Fe6 Fe 0.69877(4) 0.97873(3) 0.496160(18) 0.02390(11) Uani 1 1 d .
Fe7 Fe 0.89407(4) 0.88780(3) 0.696037(18) 0.02807(12) Uani 1 1 d .
Si1 Si 0.66341(7) 0.39698(7) 0.42814(3) 0.02553(19) Uani 1 1 d .
Si2 Si 0.75742(8) 0.51327(9) 0.19677(4) 0.0386(2) Uani 1 1 d .
Si3 Si 0.28628(9) 0.39186(9) 0.12620(4) 0.0399(2) Uani 1 1 d .
Si4 Si 0.23757(8) 0.75112(8) 0.20510(4) 0.0338(2) Uani 1 1 d .
Si5 Si 0.60403(7) 0.91544(7) 0.36524(4) 0.0278(2) Uani 1 1 d .
Si6 Si 0.90025(7) 1.05825(7) 0.60360(4) 0.0262(2) Uani 1 1 d .
Si7 Si 0.81280(7) 0.61330(6) 0.66792(3) 0.02364(18) Uani 1 1 d .
C1 C 0.7454(2) 0.3979(2) 0.49001(12) 0.0225(6) Uani 1 1 d .
C2 C 0.7087(3) 0.3769(2) 0.53628(12) 0.0240(6) Uani 1 1 d .
H2A H 0.6322 0.3617 0.5417 0.029 Uiso 1 1 calc R
C3 C 0.7986(3) 0.3810(2) 0.57345(12) 0.0260(7) Uani 1 1 d .
H3A H 0.7959 0.3689 0.6090 0.031 Uiso 1 1 calc R
C4 C 0.8925(3) 0.4059(2) 0.55069(12) 0.0264(7) Uani 1 1 d .
H4A H 0.9682 0.4150 0.5674 0.032 Uiso 1 1 calc R
C5 C 0.8601(2) 0.4161(2) 0.50011(12) 0.0236(6) Uani 1 1 d .
H5A H 0.9101 0.4347 0.4754 0.028 Uiso 1 1 calc R
C6 C 0.8488(2) 0.6349(2) 0.60587(12) 0.0229(6) Uani 1 1 d .
C7 C 0.9543(3) 0.6586(2) 0.59080(13) 0.0287(7) Uani 1 1 d .
H7A H 1.0233 0.6624 0.6127 0.034 Uiso 1 1 calc R
C8 C 0.9436(3) 0.6747(2) 0.53984(14) 0.0322(8) Uani 1 1 d .
H8A H 1.0035 0.6918 0.5199 0.039 Uiso 1 1 calc R
C9 C 0.8330(3) 0.6623(2) 0.52178(14) 0.0326(8) Uani 1 1 d .
H9A H 0.8014 0.6689 0.4872 0.039 Uiso 1 1 calc R
C10 C 0.7752(3) 0.6365(2) 0.56181(12) 0.0269(7) Uani 1 1 d .
H10A H 0.6951 0.6213 0.5596 0.032 Uiso 1 1 calc R
C11 C 0.7596(3) 0.4801(3) 0.39026(12) 0.0311(7) Uani 1 1 d .
C12 C 0.8085(3) 0.4386(3) 0.35514(14) 0.0406(9) Uani 1 1 d .
H12A H 0.7967 0.3623 0.3473 0.049 Uiso 1 1 calc R
C13 C 0.8754(3) 0.5266(4) 0.33279(15) 0.0549(13) Uani 1 1 d .
H13A H 0.9182 0.5216 0.3065 0.066 Uiso 1 1 calc R
C14 C 0.8694(3) 0.6205(4) 0.35301(15) 0.0546(12) Uani 1 1 d .
H14A H 0.9079 0.6936 0.3442 0.066 Uiso 1 1 calc R
C15 C 0.7992(3) 0.5930(3) 0.38884(14) 0.0437(10) Uani 1 1 d .
H15A H 0.7791 0.6438 0.4089 0.052 Uiso 1 1 calc R
C16 C 0.6682(3) 0.5006(3) 0.24357(13) 0.0317(7) Uani 1 1 d .
C17 C 0.6000(3) 0.4053(3) 0.26169(13) 0.0336(8) Uani 1 1 d .
H17A H 0.5923 0.3312 0.2510 0.040 Uiso 1 1 calc R
C18 C 0.5463(3) 0.4344(3) 0.29748(13) 0.0332(8) Uani 1 1 d .
H18A H 0.4951 0.3844 0.3164 0.040 Uiso 1 1 calc R
C19 C 0.5805(3) 0.5467(3) 0.30310(15) 0.0374(8) Uani 1 1 d .
H19A H 0.5569 0.5897 0.3261 0.045 Uiso 1 1 calc R
C20 C 0.6538(3) 0.5872(3) 0.26971(14) 0.0359(8) Uani 1 1 d .
H20A H 0.6912 0.6642 0.2657 0.043 Uiso 1 1 calc R
C21 C 0.6819(3) 0.5232(4) 0.13592(15) 0.0527(11) Uani 1 1 d U
C22 C 0.6015(3) 0.5697(4) 0.12829(16) 0.0518(10) Uani 1 1 d U
H22A H 0.5719 0.5966 0.1552 0.062 Uiso 1 1 calc R
C23 C 0.5699(4) 0.5684(5) 0.07610(18) 0.0762(16) Uani 1 1 d U
H23A H 0.5144 0.5943 0.0600 0.091 Uiso 1 1 calc R
C24 C 0.6302(5) 0.5222(7) 0.05049(19) 0.104(2) Uani 1 1 d U
H24A H 0.6250 0.5108 0.0135 0.124 Uiso 1 1 calc R
C25 C 0.6999(4) 0.4973(6) 0.08737(17) 0.0860(19) Uani 1 1 d U
H25A H 0.7511 0.4634 0.0804 0.103 Uiso 1 1 calc R
C26 C 0.3786(4) 0.3359(4) 0.10313(16) 0.0566(11) Uani 1 1 d U
C27 C 0.4523(4) 0.2983(4) 0.1311(2) 0.0680(13) Uani 1 1 d U
H27A H 0.4675 0.3021 0.1683 0.082 Uiso 1 1 calc R
C28 C 0.5050(5) 0.2599(5) 0.0979(2) 0.102(2) Uani 1 1 d U
H28A H 0.5619 0.2311 0.1079 0.122 Uiso 1 1 calc R
C29 C 0.4628(5) 0.2690(6) 0.0482(2) 0.106(2) Uani 1 1 d U
H29A H 0.4837 0.2473 0.0170 0.127 Uiso 1 1 calc R
C30 C 0.3843(4) 0.3147(5) 0.05160(19) 0.0799(17) Uani 1 1 d U
H30A H 0.3420 0.3320 0.0226 0.096 Uiso 1 1 calc R
C31 C 0.2814(3) 0.4983(3) 0.08879(14) 0.0373(8) Uani 1 1 d .
C32 C 0.2137(3) 0.4833(3) 0.04044(14) 0.0424(9) Uani 1 1 d .
H32A H 0.1595 0.4129 0.0211 0.051 Uiso 1 1 calc R
C33 C 0.2356(4) 0.5848(4) 0.02451(16) 0.0552(11) Uani 1 1 d .
H33A H 0.2003 0.5980 -0.0079 0.066 Uiso 1 1 calc R
C34 C 0.3159(4) 0.6636(3) 0.06281(16) 0.0515(11) Uani 1 1 d .
H34A H 0.3474 0.7425 0.0623 0.062 Uiso 1 1 calc R
C35 C 0.3445(3) 0.6109(3) 0.10211(15) 0.0393(9) Uani 1 1 d .
H35A H 0.3988 0.6469 0.1342 0.047 Uiso 1 1 calc R
C36 C 0.1437(3) 0.6511(3) 0.14968(14) 0.0367(8) Uani 1 1 d .
C37 C 0.0928(3) 0.5378(3) 0.14612(16) 0.0414(9) Uani 1 1 d .
H37A H 0.1064 0.4954 0.1726 0.050 Uiso 1 1 calc R
C38 C 0.0200(3) 0.4943(4) 0.09866(18) 0.0542(12) Uani 1 1 d .
H38A H -0.0266 0.4168 0.0864 0.065 Uiso 1 1 calc R
C39 C 0.0258(4) 0.5802(4) 0.07208(18) 0.0607(13) Uani 1 1 d .
H39A H -0.0160 0.5744 0.0376 0.073 Uiso 1 1 calc R
C40 C 0.1010(4) 0.6768(4) 0.10351(17) 0.0537(11) Uani 1 1 d .
H40A H 0.1220 0.7504 0.0943 0.064 Uiso 1 1 calc R
C41 C 0.3848(3) 0.8012(3) 0.19945(13) 0.0342(8) Uani 1 1 d .
C42 C 0.4714(3) 0.7742(3) 0.22435(14) 0.0365(8) Uani 1 1 d .
H42A H 0.4636 0.7253 0.2503 0.044 Uiso 1 1 calc R
C43 C 0.5703(3) 0.8294(3) 0.20671(16) 0.0472(10) Uani 1 1 d .
H43A H 0.6431 0.8253 0.2180 0.057 Uiso 1 1 calc R
C44 C 0.5489(4) 0.8918(4) 0.17089(16) 0.0521(11) Uani 1 1 d .
H44A H 0.6031 0.9387 0.1521 0.062 Uiso 1 1 calc R
C45 C 0.4355(3) 0.8747(3) 0.16627(14) 0.0437(9) Uani 1 1 d .
H45A H 0.3971 0.9092 0.1438 0.052 Uiso 1 1 calc R
C46 C 0.5747(3) 0.9900(2) 0.31448(13) 0.0299(7) Uani 1 1 d .
C47 C 0.6513(3) 1.0514(3) 0.28592(14) 0.0365(8) Uani 1 1 d .
H47A H 0.7297 1.0592 0.2891 0.044 Uiso 1 1 calc R
C48 C 0.5994(3) 1.1000(3) 0.25227(15) 0.0420(9) Uani 1 1 d .
H48A H 0.6346 1.1477 0.2282 0.050 Uiso 1 1 calc R
C49 C 0.4882(3) 1.0677(3) 0.25875(15) 0.0413(9) Uani 1 1 d .
H49A H 0.4309 1.0885 0.2401 0.050 Uiso 1 1 calc R
C50 C 0.4732(3) 1.0004(3) 0.29696(14) 0.0330(8) Uani 1 1 d .
H50A H 0.4026 0.9650 0.3091 0.040 Uiso 1 1 calc R
C51 C 0.6593(3) 1.0104(2) 0.42442(13) 0.0268(7) Uani 1 1 d .
C52 C 0.5941(3) 1.0339(2) 0.45679(13) 0.0293(7) Uani 1 1 d .
H52A H 0.5114 1.0000 0.4515 0.035 Uiso 1 1 calc R
C53 C 0.6652(3) 1.1121(2) 0.49747(13) 0.0307(7) Uani 1 1 d .
H53A H 0.6418 1.1432 0.5255 0.037 Uiso 1 1 calc R
C54 C 0.7763(3) 1.1397(2) 0.49114(13) 0.0306(7) Uani 1 1 d .
H54A H 0.8445 1.1927 0.5143 0.037 Uiso 1 1 calc R
C55 C 0.7737(3) 1.0775(2) 0.44712(12) 0.0266(7) Uani 1 1 d .
H55A H 0.8399 1.0793 0.4339 0.032 Uiso 1 1 calc R
C56 C 0.7818(2) 0.9504(2) 0.56012(12) 0.0250(7) Uani 1 1 d .
C57 C 0.7858(3) 0.8898(2) 0.51578(13) 0.0308(7) Uani 1 1 d .
H57A H 0.8550 0.8951 0.5043 0.037 Uiso 1 1 calc R
C58 C 0.6764(3) 0.8214(2) 0.49097(14) 0.0325(8) Uani 1 1 d .
H58A H 0.6554 0.7707 0.4593 0.039 Uiso 1 1 calc R
C59 C 0.6021(3) 0.8384(2) 0.51870(14) 0.0324(8) Uani 1 1 d .
H59A H 0.5194 0.8019 0.5098 0.039 Uiso 1 1 calc R
C60 C 0.6656(3) 0.9177(2) 0.56121(13) 0.0287(7) Uani 1 1 d .
H60A H 0.6347 0.9460 0.5871 0.034 Uiso 1 1 calc R
C61 C 0.9655(3) 1.0021(2) 0.65224(14) 0.0295(7) Uani 1 1 d .
C62 C 0.9893(3) 0.9093(3) 0.64212(15) 0.0328(8) Uani 1 1 d .
H62A H 0.9686 0.8631 0.6091 0.039 Uiso 1 1 calc R
C63 C 1.0460(3) 0.8945(3) 0.68754(17) 0.0455(10) Uani 1 1 d .
H63A H 1.0719 0.8360 0.6918 0.055 Uiso 1 1 calc R
C64 C 1.0585(3) 0.9755(3) 0.72573(17) 0.0516(11) Uani 1 1 d .
H64A H 1.0955 0.9850 0.7615 0.062 Uiso 1 1 calc R
C65 C 1.0097(3) 1.0412(3) 0.70419(15) 0.0411(9) Uani 1 1 d .
H65A H 1.0058 1.1046 0.7227 0.049 Uiso 1 1 calc R
C66 C 0.7894(3) 0.7304(2) 0.69294(12) 0.0267(7) Uani 1 1 d .
C67 C 0.7348(3) 0.7859(2) 0.66494(14) 0.0288(7) Uani 1 1 d .
H67A H 0.7019 0.7678 0.6283 0.035 Uiso 1 1 calc R
C68 C 0.7358(3) 0.8714(3) 0.69747(16) 0.0397(9) Uani 1 1 d .
H68A H 0.7040 0.9236 0.6877 0.048 Uiso 1 1 calc R
C69 C 0.7913(4) 0.8716(3) 0.74582(16) 0.0462(10) Uani 1 1 d .
H69A H 0.8050 0.9236 0.7762 0.055 Uiso 1 1 calc R
C70 C 0.8240(3) 0.7841(3) 0.74374(14) 0.0360(8) Uani 1 1 d .
H70A H 0.8651 0.7646 0.7724 0.043 Uiso 1 1 calc R
C71 C 0.5591(3) 0.4505(3) 0.43866(14) 0.0378(8) Uani 1 1 d .
H71A H 0.5965 0.5279 0.4494 0.057 Uiso 1 1 calc R
H71B H 0.5209 0.4162 0.4647 0.057 Uiso 1 1 calc R
H71C H 0.5050 0.4356 0.4075 0.057 Uiso 1 1 calc R
C72 C 0.5963(3) 0.2574(3) 0.39361(14) 0.0386(8) Uani 1 1 d .
H72A H 0.6521 0.2280 0.3932 0.058 Uiso 1 1 calc R
H72B H 0.5631 0.2584 0.3592 0.058 Uiso 1 1 calc R
H72C H 0.5385 0.2129 0.4104 0.058 Uiso 1 1 calc R
C73 C 0.7921(4) 0.3952(4) 0.19114(18) 0.0608(12) Uani 1 1 d .
H73A H 0.7240 0.3305 0.1791 0.091 Uiso 1 1 calc R
H73B H 0.8289 0.3890 0.2239 0.091 Uiso 1 1 calc R
H73C H 0.8417 0.4038 0.1674 0.091 Uiso 1 1 calc R
C74 C 0.8867(3) 0.6398(4) 0.21385(17) 0.0569(12) Uani 1 1 d .
H74A H 0.8668 0.7007 0.2193 0.085 Uiso 1 1 calc R
H74B H 0.9279 0.6491 0.1866 0.085 Uiso 1 1 calc R
H74C H 0.9328 0.6360 0.2445 0.085 Uiso 1 1 calc R
C75 C 0.3415(3) 0.4491(3) 0.19398(15) 0.0467(10) Uani 1 1 d .
H75A H 0.4193 0.4992 0.1985 0.070 Uiso 1 1 calc R
H75B H 0.3359 0.3913 0.2139 0.070 Uiso 1 1 calc R
H75C H 0.2983 0.4868 0.2050 0.070 Uiso 1 1 calc R
C76 C 0.1439(4) 0.2839(3) 0.11752(19) 0.0592(12) Uani 1 1 d .
H76A H 0.1474 0.2235 0.1336 0.089 Uiso 1 1 calc R
H76B H 0.1130 0.2602 0.0817 0.089 Uiso 1 1 calc R
H76C H 0.0967 0.3114 0.1327 0.089 Uiso 1 1 calc R
C77 C 0.2189(3) 0.6849(3) 0.26208(15) 0.0415(9) Uani 1 1 d .
H77A H 0.2502 0.6313 0.2617 0.062 Uiso 1 1 calc R
H77B H 0.1397 0.6501 0.2626 0.062 Uiso 1 1 calc R
H77C H 0.2570 0.7384 0.2919 0.062 Uiso 1 1 calc R
C78 C 0.1930(3) 0.8641(3) 0.20778(16) 0.0465(10) Uani 1 1 d .
H78A H 0.2330 0.9137 0.2388 0.070 Uiso 1 1 calc R
H78B H 0.1132 0.8361 0.2070 0.070 Uiso 1 1 calc R
H78C H 0.2096 0.9018 0.1789 0.070 Uiso 1 1 calc R
C79 C 0.4724(3) 0.8059(3) 0.37202(15) 0.0406(9) Uani 1 1 d .
H79A H 0.4198 0.8361 0.3789 0.061 Uiso 1 1 calc R
H79B H 0.4873 0.7690 0.3998 0.061 Uiso 1 1 calc R
H79C H 0.4408 0.7551 0.3410 0.061 Uiso 1 1 calc R
C80 C 0.7079(3) 0.8635(3) 0.35096(15) 0.0395(9) Uani 1 1 d .
H80A H 0.7757 0.9233 0.3475 0.059 Uiso 1 1 calc R
H80B H 0.6773 0.8135 0.3197 0.059 Uiso 1 1 calc R
H80C H 0.7253 0.8267 0.3783 0.059 Uiso 1 1 calc R
C81 C 1.0104(3) 1.1248(3) 0.56747(16) 0.0451(10) Uani 1 1 d .
H81A H 1.0201 1.0704 0.5460 0.068 Uiso 1 1 calc R
H81B H 1.0803 1.1678 0.5908 0.068 Uiso 1 1 calc R
H81C H 0.9884 1.1712 0.5467 0.068 Uiso 1 1 calc R
C82 C 0.8495(3) 1.1506(3) 0.63459(15) 0.0371(8) Uani 1 1 d .
H82A H 0.7938 1.1107 0.6534 0.056 Uiso 1 1 calc R
H82B H 0.8163 1.1816 0.6091 0.056 Uiso 1 1 calc R
H82C H 0.9117 1.2078 0.6575 0.056 Uiso 1 1 calc R
C83 C 0.9260(3) 0.5984(3) 0.71152(15) 0.0383(8) Uani 1 1 d .
H83A H 0.9952 0.6618 0.7142 0.057 Uiso 1 1 calc R
H83B H 0.9356 0.5349 0.6986 0.057 Uiso 1 1 calc R
H83C H 0.9067 0.5906 0.7446 0.057 Uiso 1 1 calc R
C84 C 0.6795(3) 0.4927(2) 0.66148(14) 0.0316(7) Uani 1 1 d .
H84A H 0.6228 0.4987 0.6360 0.047 Uiso 1 1 calc R
H84B H 0.6553 0.4879 0.6936 0.047 Uiso 1 1 calc R
H84C H 0.6907 0.4284 0.6514 0.047 Uiso 1 1 calc R

loop_
_atom_site_aniso_label
_atom_site_aniso_U_11
_atom_site_aniso_U_22
_atom_site_aniso_U_33
_atom_site_aniso_U_23
_atom_site_aniso_U_13
_atom_site_aniso_U_12
Fe1 0.0234(2) 0.0208(2) 0.0225(2) 0.00445(17) 0.00511(17) 0.01196(18)
Fe2 0.0221(2) 0.0367(3) 0.0220(3) 0.00688(19) 0.00393(18) 0.0115(2)
Fe3 0.0566(4) 0.1228(6) 0.0286(3) -0.0099(4) -0.0032(3) 0.0611(4)
Fe4 0.0363(3) 0.0459(3) 0.0286(3) -0.0019(2) -0.0016(2) 0.0195(2)
Fe5 0.0289(3) 0.0381(3) 0.0282(3) 0.0034(2) 0.0038(2) 0.0137(2)
Fe6 0.0239(2) 0.0206(2) 0.0275(3) 0.00509(18) 0.00307(18) 0.00982(18)
Fe7 0.0293(2) 0.0258(2) 0.0285(3) 0.00342(19) 0.0021(2) 0.0120(2)
Si1 0.0211(4) 0.0311(4) 0.0237(5) 0.0067(4) 0.0021(3) 0.0105(4)
Si2 0.0334(5) 0.0644(7) 0.0254(5) 0.0113(5) 0.0071(4) 0.0265(5)
Si3 0.0373(5) 0.0488(6) 0.0317(6) 0.0004(5) -0.0015(4) 0.0198(5)
Si4 0.0310(5) 0.0369(5) 0.0339(6) 0.0004(4) 0.0019(4) 0.0167(4)
Si5 0.0249(4) 0.0257(4) 0.0300(5) 0.0023(4) 0.0013(4) 0.0091(4)
Si6 0.0212(4) 0.0231(4) 0.0337(5) 0.0060(4) 0.0056(4) 0.0081(3)
Si7 0.0243(4) 0.0240(4) 0.0244(5) 0.0047(3) 0.0044(3) 0.0116(3)
C1 0.0232(15) 0.0208(14) 0.0236(16) 0.0054(12) 0.0022(12) 0.0097(12)
C2 0.0254(15) 0.0180(13) 0.0277(17) 0.0061(12) 0.0058(13) 0.0074(12)
C3 0.0376(18) 0.0204(14) 0.0220(17) 0.0053(12) 0.0046(13) 0.0140(13)
C4 0.0313(17) 0.0218(14) 0.0281(18) 0.0013(12) -0.0016(13) 0.0160(13)
C5 0.0234(15) 0.0215(14) 0.0254(17) -0.0017(12) 0.0008(12) 0.0109(12)
C6 0.0245(15) 0.0198(14) 0.0260(17) 0.0013(12) 0.0069(12) 0.0105(12)
C7 0.0247(16) 0.0244(15) 0.038(2) 0.0026(14) 0.0088(14) 0.0104(13)
C8 0.0406(19) 0.0230(15) 0.041(2) 0.0061(14) 0.0227(16) 0.0153(15)
C9 0.052(2) 0.0253(15) 0.0303(19) 0.0121(14) 0.0120(16) 0.0230(16)
C10 0.0325(17) 0.0259(15) 0.0283(18) 0.0034(13) 0.0069(14) 0.0180(14)
C11 0.0271(16) 0.0448(19) 0.0202(17) 0.0089(14) 0.0010(13) 0.0142(15)
C12 0.0310(18) 0.072(3) 0.031(2) 0.0185(18) 0.0061(15) 0.0320(19)
C13 0.0264(19) 0.113(4) 0.027(2) 0.026(2) 0.0078(16) 0.026(2)
C14 0.036(2) 0.066(3) 0.029(2) 0.013(2) -0.0001(17) -0.012(2)
C15 0.043(2) 0.044(2) 0.0230(19) 0.0041(16) 0.0014(16) -0.0026(17)
C16 0.0270(16) 0.0482(19) 0.0224(18) 0.0093(15) 0.0001(13) 0.0190(15)
C17 0.0278(17) 0.0403(18) 0.0262(19) 0.0052(15) -0.0027(14) 0.0100(15)
C18 0.0233(16) 0.0459(19) 0.0275(19) 0.0095(15) 0.0022(13) 0.0115(15)
C19 0.0354(19) 0.050(2) 0.038(2) 0.0116(17) 0.0113(16) 0.0270(17)
C20 0.040(2) 0.045(2) 0.036(2) 0.0139(16) 0.0125(16) 0.0273(17)
C21 0.041(2) 0.103(3) 0.0280(16) 0.018(2) 0.0118(16) 0.041(2)
C22 0.041(2) 0.088(3) 0.0399(18) 0.031(2) 0.0156(17) 0.034(2)
C23 0.058(3) 0.152(5) 0.046(2) 0.053(3) 0.022(2) 0.062(3)
C24 0.075(4) 0.246(8) 0.0323(19) 0.048(3) 0.023(2) 0.100(5)
C25 0.062(3) 0.200(6) 0.028(2) 0.021(3) 0.014(2) 0.084(4)
C26 0.058(3) 0.080(3) 0.037(2) -0.011(2) -0.0134(18) 0.046(2)
C27 0.068(3) 0.070(3) 0.066(2) -0.017(2) -0.025(2) 0.046(2)
C28 0.092(4) 0.125(5) 0.095(3) -0.054(4) -0.039(3) 0.085(4)
C29 0.091(4) 0.158(5) 0.078(2) -0.056(3) -0.021(3) 0.087(4)
C30 0.073(3) 0.132(5) 0.0425(19) -0.036(3) -0.019(2) 0.069(3)
C31 0.0327(18) 0.051(2) 0.031(2) 0.0004(16) 0.0061(15) 0.0206(17)
C32 0.050(2) 0.054(2) 0.025(2) -0.0012(16) 0.0034(16) 0.0256(19)
C33 0.077(3) 0.066(3) 0.029(2) 0.008(2) 0.012(2) 0.036(3)
C34 0.060(3) 0.052(2) 0.044(3) 0.0055(19) 0.024(2) 0.019(2)
C35 0.0343(19) 0.050(2) 0.034(2) -0.0001(17) 0.0110(16) 0.0171(17)
C36 0.0300(18) 0.044(2) 0.037(2) -0.0021(16) 0.0024(15) 0.0180(16)
C37 0.0316(19) 0.050(2) 0.043(2) -0.0015(17) 0.0098(16) 0.0174(17)
C38 0.030(2) 0.057(3) 0.065(3) -0.021(2) 0.0014(19) 0.0140(19)
C39 0.045(2) 0.084(3) 0.052(3) -0.013(2) -0.017(2) 0.038(2)
C40 0.052(2) 0.066(3) 0.048(3) -0.005(2) -0.009(2) 0.039(2)
C41 0.0340(18) 0.0391(18) 0.0278(19) 0.0003(15) 0.0027(15) 0.0151(16)
C42 0.0326(18) 0.0366(18) 0.038(2) -0.0035(15) 0.0019(15) 0.0149(16)
C43 0.039(2) 0.059(2) 0.047(3) -0.007(2) 0.0080(18) 0.0261(19)
C44 0.051(2) 0.069(3) 0.037(2) 0.002(2) 0.0163(19) 0.022(2)
C45 0.041(2) 0.055(2) 0.026(2) 0.0001(17) 0.0030(16) 0.0130(18)
C46 0.0301(17) 0.0254(15) 0.0306(19) -0.0002(13) 0.0019(14) 0.0097(14)
C47 0.0308(18) 0.0367(18) 0.038(2) 0.0091(16) 0.0033(15) 0.0100(15)
C48 0.045(2) 0.0369(19) 0.040(2) 0.0142(16) 0.0060(17) 0.0114(17)
C49 0.049(2) 0.0393(19) 0.038(2) 0.0045(16) 0.0006(17) 0.0237(18)
C50 0.0284(17) 0.0333(17) 0.036(2) 0.0002(15) 0.0023(14) 0.0136(15)
C51 0.0268(16) 0.0265(15) 0.0300(18) 0.0087(13) 0.0034(13) 0.0138(13)
C52 0.0275(16) 0.0284(16) 0.035(2) 0.0091(14) 0.0050(14) 0.0141(14)
C53 0.0433(19) 0.0239(15) 0.0323(19) 0.0073(13) 0.0071(15) 0.0210(15)
C54 0.0354(18) 0.0179(14) 0.035(2) 0.0062(13) 0.0044(15) 0.0081(14)
C55 0.0260(16) 0.0204(14) 0.0303(18) 0.0059(13) 0.0031(13) 0.0067(13)
C56 0.0247(15) 0.0266(15) 0.0288(18) 0.0100(13) 0.0075(13) 0.0140(13)
C57 0.0333(18) 0.0257(15) 0.038(2) 0.0056(14) 0.0071(15) 0.0166(14)
C58 0.0403(19) 0.0205(15) 0.036(2) 0.0031(13) -0.0003(15) 0.0146(14)
C59 0.0268(16) 0.0265(16) 0.038(2) 0.0098(14) -0.0012(14) 0.0070(14)
C60 0.0225(15) 0.0292(16) 0.0337(19) 0.0076(14) 0.0054(14) 0.0093(13)
C61 0.0250(16) 0.0216(14) 0.039(2) 0.0021(13) 0.0042(14) 0.0073(13)
C62 0.0256(16) 0.0288(16) 0.048(2) 0.0090(15) 0.0133(15) 0.0131(14)
C63 0.0232(17) 0.0373(19) 0.073(3) 0.021(2) 0.0026(18) 0.0093(15)
C64 0.035(2) 0.051(2) 0.051(3) 0.015(2) -0.0125(19) 0.0054(18)
C65 0.044(2) 0.0284(17) 0.037(2) 0.0025(15) -0.0059(17) 0.0054(16)
C66 0.0287(16) 0.0287(15) 0.0262(18) 0.0070(13) 0.0099(13) 0.0132(13)
C67 0.0248(16) 0.0280(16) 0.037(2) 0.0094(14) 0.0116(14) 0.0119(13)
C68 0.038(2) 0.0337(18) 0.058(3) 0.0117(17) 0.0208(18) 0.0220(16)
C69 0.071(3) 0.041(2) 0.041(2) 0.0041(17) 0.024(2) 0.033(2)
C70 0.054(2) 0.0291(17) 0.0275(19) 0.0063(14) 0.0146(16) 0.0171(16)
C71 0.0277(17) 0.057(2) 0.036(2) 0.0128(17) 0.0069(15) 0.0243(17)
C72 0.039(2) 0.0388(19) 0.030(2) 0.0054(15) -0.0011(15) 0.0106(16)
C73 0.061(3) 0.095(3) 0.047(3) 0.006(2) 0.011(2) 0.055(3)
C74 0.042(2) 0.081(3) 0.046(3) 0.023(2) 0.017(2) 0.018(2)
C75 0.049(2) 0.059(2) 0.034(2) 0.0055(18) 0.0050(18) 0.025(2)
C76 0.052(3) 0.054(3) 0.059(3) 0.006(2) 0.001(2) 0.012(2)
C77 0.036(2) 0.046(2) 0.041(2) 0.0056(17) 0.0059(17) 0.0152(17)
C78 0.042(2) 0.047(2) 0.051(3) -0.0024(19) -0.0028(19) 0.0253(19)
C79 0.037(2) 0.0342(18) 0.037(2) 0.0075(16) 0.0009(16) 0.0027(16)
C80 0.042(2) 0.0397(19) 0.043(2) 0.0042(17) 0.0076(17) 0.0235(17)
C81 0.0293(19) 0.048(2) 0.054(3) 0.0179(19) 0.0134(18) 0.0083(17)
C82 0.0348(19) 0.0298(17) 0.047(2) 0.0014(16) 0.0071(16) 0.0150(15)
C83 0.0367(19) 0.0392(19) 0.040(2) 0.0124(16) 0.0005(16) 0.0186(16)
C84 0.0280(17) 0.0304(16) 0.037(2) 0.0055(14) 0.0092(14) 0.0114(14)

loop_
_atom_type_symbol
_atom_type_description
_atom_type_scat_dispersion_real
_atom_type_scat_dispersion_imag
_atom_type_scat_source
C C 0.0033 0.0016 'International Tables Vol C Tables 4.2.6.8 and 6.1.1.4'
H H 0.0000 0.0000 'International Tables Vol C Tables 4.2.6.8 and 6.1.1.4'
Fe Fe 0.3463 0.8444 'International Tables Vol C Tables 4.2.6.8 and 6.1.1.4'
Si Si 0.0817 0.0704 'International Tables Vol C Tables 4.2.6.8 and 6.1.1.4'

loop_
_geom_angle_atom_site_label_1
_geom_angle_atom_site_label_2
_geom_angle_atom_site_label_3
_geom_angle
C2 Fe1 C10 108.74(13)
C2 Fe1 C7 152.87(13)
C10 Fe1 C7 68.39(13)
C2 Fe1 C5 67.96(12)
C10 Fe1 C5 153.55(13)
C7 Fe1 C5 126.87(12)
C2 Fe1 C8 165.54(14)
C10 Fe1 C8 68.08(13)
C7 Fe1 C8 40.57(14)
C5 Fe1 C8 108.18(13)
C2 Fe1 C3 40.95(12)
C10 Fe1 C3 127.81(13)
C7 Fe1 C3 118.07(13)
C5 Fe1 C3 68.02(13)
C8 Fe1 C3 152.10(14)
C2 Fe1 C4 68.35(12)
C10 Fe1 C4 165.05(14)
C7 Fe1 C4 107.10(13)
C5 Fe1 C4 40.39(12)
C8 Fe1 C4 118.45(13)
C3 Fe1 C4 40.50(13)
C2 Fe1 C1 40.89(12)
C10 Fe1 C1 119.25(12)
C7 Fe1 C1 164.66(13)
C5 Fe1 C1 40.73(11)
C8 Fe1 C1 127.18(13)
C3 Fe1 C1 69.12(12)
C4 Fe1 C1 68.86(12)
C2 Fe1 C9 128.16(14)
C10 Fe1 C9 40.45(13)
C7 Fe1 C9 68.24(14)
C5 Fe1 C9 119.55(13)
C8 Fe1 C9 40.41(14)
C3 Fe1 C9 165.91(14)
C4 Fe1 C9 152.70(14)
C1 Fe1 C9 108.15(13)
C2 Fe1 C6 118.45(12)
C10 Fe1 C6 40.99(12)
C7 Fe1 C6 41.30(12)
C5 Fe1 C6 164.45(12)
C8 Fe1 C6 69.11(13)
C3 Fe1 C6 106.78(13)
C4 Fe1 C6 126.33(13)
C1 Fe1 C6 152.90(12)
C9 Fe1 C6 68.99(13)
C14 Fe2 C13 40.42(19)
C14 Fe2 C15 41.14(16)
C13 Fe2 C15 68.36(18)
C14 Fe2 C20 105.55(17)
C13 Fe2 C20 124.72(16)
C15 Fe2 C20 118.36(16)
C14 Fe2 C17 154.81(17)
C13 Fe2 C17 121.62(18)
C15 Fe2 C17 163.49(15)
C20 Fe2 C17 68.52(15)
C14 Fe2 C19 123.83(19)
C13 Fe2 C19 161.31(18)
C15 Fe2 C19 106.13(17)
C20 Fe2 C19 40.76(14)
C17 Fe2 C19 68.54(15)
C14 Fe2 C16 118.04(15)
C13 Fe2 C16 106.95(15)
C15 Fe2 C16 153.18(15)
C20 Fe2 C16 41.13(14)
C17 Fe2 C16 41.35(14)
C19 Fe2 C16 69.45(14)
C14 Fe2 C12 69.03(18)
C13 Fe2 C12 41.14(16)
C15 Fe2 C12 68.69(17)
C20 Fe2 C12 163.22(15)
C17 Fe2 C12 109.24(16)
C19 Fe2 C12 155.36(15)
C16 Fe2 C12 126.17(15)
C14 Fe2 C11 69.58(15)
C13 Fe2 C11 69.20(14)
C15 Fe2 C11 41.04(14)
C20 Fe2 C11 153.58(15)
C17 Fe2 C11 126.67(14)
C19 Fe2 C11 119.18(15)
C16 Fe2 C11 164.26(14)
C12 Fe2 C11 41.10(14)
C14 Fe2 C18 161.84(19)
C13 Fe2 C18 157.04(19)
C15 Fe2 C18 125.54(16)
C20 Fe2 C18 68.01(14)
C17 Fe2 C18 40.54(14)
C19 Fe2 C18 40.38(14)
C16 Fe2 C18 69.06(14)
C12 Fe2 C18 121.87(15)
C11 Fe2 C18 108.18(13)
C28 Fe3 C30 68.3(2)
C28 Fe3 C29 40.8(3)
C30 Fe3 C29 41.0(2)
C28 Fe3 C26 69.4(2)
C30 Fe3 C26 41.19(19)
C29 Fe3 C26 69.9(2)
C28 Fe3 C21 114.2(2)
C30 Fe3 C21 174.65(18)
C29 Fe3 C21 143.9(2)
C26 Fe3 C21 134.39(16)
C28 Fe3 C27 40.6(2)
C30 Fe3 C27 67.9(2)
C29 Fe3 C27 68.5(3)
C26 Fe3 C27 40.84(17)
C21 Fe3 C27 110.69(17)
C28 Fe3 C24 133.0(3)
C30 Fe3 C24 113.0(2)
C29 Fe3 C24 107.6(3)
C26 Fe3 C24 143.88(19)
C21 Fe3 C24 69.1(2)
C27 Fe3 C24 173.4(2)
C28 Fe3 C22 146.3(2)
C30 Fe3 C22 134.12(18)
C29 Fe3 C22 172.8(2)
C26 Fe3 C22 109.49(17)
C21 Fe3 C22 41.33(16)
C27 Fe3 C22 116.09(18)
C24 Fe3 C22 68.4(2)
C28 Fe3 C25 109.8(3)
C30 Fe3 C25 143.8(2)
C29 Fe3 C25 113.1(3)
C26 Fe3 C25 174.73(18)
C21 Fe3 C25 40.73(17)
C27 Fe3 C25 135.4(2)
C24 Fe3 C25 40.33(19)
C22 Fe3 C25 68.0(2)
C28 Fe3 C23 172.6(2)
C30 Fe3 C23 109.1(2)
C29 Fe3 C23 132.8(3)
C26 Fe3 C23 113.56(18)
C21 Fe3 C23 69.01(19)
C27 Fe3 C23 145.75(19)
C24 Fe3 C23 40.8(2)
C22 Fe3 C23 40.35(18)
C25 Fe3 C23 67.9(2)
C37 Fe4 C32 129.57(16)
C37 Fe4 C34 152.75(17)
C32 Fe4 C34 68.38(17)
C37 Fe4 C39 68.36(19)
C32 Fe4 C39 115.96(17)
C34 Fe4 C39 126.8(2)
C37 Fe4 C38 40.92(16)
C32 Fe4 C38 107.39(17)
C34 Fe4 C38 164.6(2)
C39 Fe4 C38 40.47(19)
C37 Fe4 C33 166.34(17)
C32 Fe4 C33 40.80(16)
C34 Fe4 C33 40.58(17)
C39 Fe4 C33 105.6(2)
C38 Fe4 C33 126.72(19)
C37 Fe4 C35 120.33(16)
C32 Fe4 C35 68.07(15)
C34 Fe4 C35 40.70(16)
C39 Fe4 C35 166.17(19)
C38 Fe4 C35 153.03(18)
C33 Fe4 C35 68.26(18)
C37 Fe4 C40 67.79(18)
C32 Fe4 C40 149.61(17)
C34 Fe4 C40 107.54(19)
C39 Fe4 C40 40.82(17)
C38 Fe4 C40 68.15(19)
C33 Fe4 C40 116.22(19)
C35 Fe4 C40 129.50(16)
C37 Fe4 C36 40.56(15)
C32 Fe4 C36 168.28(16)
C34 Fe4 C36 118.18(16)
C39 Fe4 C36 68.93(16)
C38 Fe4 C36 68.87(15)
C33 Fe4 C36 150.32(17)
C35 Fe4 C36 109.89(14)
C40 Fe4 C36 40.57(16)
C37 Fe4 C31 109.94(16)
C32 Fe4 C31 40.83(14)
C34 Fe4 C31 68.79(17)
C39 Fe4 C31 150.41(17)
C38 Fe4 C31 118.39(17)
C33 Fe4 C31 68.89(17)
C35 Fe4 C31 40.59(14)
C40 Fe4 C31 168.12(16)
C36 Fe4 C31 130.20(15)
C47 Fe5 C45 148.13(16)
C47 Fe5 C48 40.84(14)
C45 Fe5 C48 115.31(16)
C47 Fe5 C50 67.96(14)
C45 Fe5 C50 130.78(15)
C48 Fe5 C50 68.16(15)
C47 Fe5 C49 68.43(15)
C45 Fe5 C49 107.70(16)
C48 Fe5 C49 40.53(16)
C50 Fe5 C49 40.77(14)
C47 Fe5 C43 107.89(16)
C45 Fe5 C43 67.75(17)
C48 Fe5 C43 127.94(17)
C50 Fe5 C43 151.95(16)
C49 Fe5 C43 165.87(17)
C47 Fe5 C44 115.13(17)
C45 Fe5 C44 40.68(16)
C48 Fe5 C44 105.74(17)
C50 Fe5 C44 167.52(17)
C49 Fe5 C44 127.69(18)
C43 Fe5 C44 40.27(17)
C47 Fe5 C42 130.41(14)
C45 Fe5 C42 67.87(16)
C48 Fe5 C42 167.36(15)
C50 Fe5 C42 119.95(15)
C49 Fe5 C42 151.86(15)
C43 Fe5 C42 40.45(15)
C44 Fe5 C42 68.16(17)
C47 Fe5 C46 40.68(14)
C45 Fe5 C46 169.87(15)
C48 Fe5 C46 68.87(14)
C50 Fe5 C46 40.69(13)
C49 Fe5 C46 68.99(14)
C43 Fe5 C46 117.77(16)
C44 Fe5 C46 148.88(16)
C42 Fe5 C46 110.21(14)
C47 Fe5 C41 169.47(14)
C45 Fe5 C41 40.96(15)
C48 Fe5 C41 149.09(15)
C50 Fe5 C41 110.04(14)
C49 Fe5 C41 117.34(15)
C43 Fe5 C41 68.69(15)
C44 Fe5 C41 69.20(16)
C42 Fe5 C41 40.75(13)
C46 Fe5 C41 131.15(14)
C57 Fe6 C52 162.14(14)
C57 Fe6 C53 156.48(14)
C52 Fe6 C53 40.40(13)
C57 Fe6 C58 40.55(13)
C52 Fe6 C58 124.91(14)
C53 Fe6 C58 161.04(14)
C57 Fe6 C60 68.52(14)
C52 Fe6 C60 120.04(13)
C53 Fe6 C60 106.64(14)
C58 Fe6 C60 68.36(14)
C57 Fe6 C59 68.10(13)
C52 Fe6 C59 107.28(13)
C53 Fe6 C59 124.15(14)
C58 Fe6 C59 40.31(14)
C60 Fe6 C59 40.73(13)
C57 Fe6 C55 108.87(14)
C52 Fe6 C55 68.18(13)
C53 Fe6 C55 68.02(14)
C58 Fe6 C55 122.39(14)
C60 Fe6 C55 161.52(13)
C59 Fe6 C55 156.88(14)
C57 Fe6 C56 41.11(13)
C52 Fe6 C56 155.17(14)
C53 Fe6 C56 120.10(13)
C58 Fe6 C56 68.97(13)
C60 Fe6 C56 41.05(12)
C59 Fe6 C56 68.91(12)
C55 Fe6 C56 124.92(12)
C57 Fe6 C54 122.07(14)
C52 Fe6 C54 67.82(13)
C53 Fe6 C54 40.49(13)
C58 Fe6 C54 157.23(15)
C60 Fe6 C54 124.64(14)
C59 Fe6 C54 161.27(15)
C55 Fe6 C54 40.01(13)
C56 Fe6 C54 107.50(13)
C57 Fe6 C51 125.27(14)
C52 Fe6 C51 40.91(13)
C53 Fe6 C51 68.75(13)
C58 Fe6 C51 107.76(13)
C60 Fe6 C51 155.47(13)
C59 Fe6 C51 120.60(13)
C55 Fe6 C51 41.02(12)
C56 Fe6 C51 162.29(13)
C54 Fe6 C51 68.39(13)
C67 Fe7 C65 144.95(14)
C67 Fe7 C69 68.35(16)
C65 Fe7 C69 111.12(16)
C67 Fe7 C68 40.54(14)
C65 Fe7 C68 115.52(15)
C69 Fe7 C68 40.35(16)
C67 Fe7 C64 173.45(16)
C65 Fe7 C64 40.56(15)
C69 Fe7 C64 114.67(19)
C68 Fe7 C64 145.35(18)
C67 Fe7 C63 133.96(15)
C65 Fe7 C63 67.89(16)
C69 Fe7 C63 144.22(18)
C68 Fe7 C63 174.08(17)
C64 Fe7 C63 40.32(18)
C67 Fe7 C70 68.51(15)
C65 Fe7 C70 135.42(15)
C69 Fe7 C70 40.99(14)
C68 Fe7 C70 68.33(16)
C64 Fe7 C70 109.61(16)
C63 Fe7 C70 113.06(15)
C67 Fe7 C66 40.96(12)
C65 Fe7 C66 174.06(14)
C69 Fe7 C66 69.21(14)
C68 Fe7 C66 68.82(13)
C64 Fe7 C66 133.61(15)
C63 Fe7 C66 108.18(14)
C70 Fe7 C66 41.10(13)
C67 Fe7 C62 109.21(14)
C65 Fe7 C62 68.17(15)
C69 Fe7 C62 175.04(15)
C68 Fe7 C62 135.08(16)
C64 Fe7 C62 68.23(17)
C63 Fe7 C62 40.52(15)
C70 Fe7 C62 142.88(13)
C66 Fe7 C62 112.03(13)
C67 Fe7 C61 113.50(13)
C65 Fe7 C61 40.70(14)
C69 Fe7 C61 135.13(14)
C68 Fe7 C61 110.22(14)
C64 Fe7 C61 68.89(15)
C63 Fe7 C61 68.86(14)
C70 Fe7 C61 175.35(13)
C66 Fe7 C61 143.06(13)
C62 Fe7 C61 41.20(13)
C11 Si1 C71 111.16(16)
C11 Si1 C1 108.77(14)
C71 Si1 C1 108.77(16)
C11 Si1 C72 107.05(17)
C71 Si1 C72 111.75(18)
C1 Si1 C72 109.27(15)
C21 Si2 C16 108.49(16)
C21 Si2 C73 110.4(2)
C16 Si2 C73 109.9(2)
C21 Si2 C74 106.3(2)
C16 Si2 C74 111.05(19)
C73 Si2 C74 110.7(2)
C26 Si3 C31 108.5(2)
C26 Si3 C76 109.2(2)
C31 Si3 C76 109.10(19)
C26 Si3 C75 109.57(19)
C31 Si3 C75 110.02(18)
C76 Si3 C75 110.4(2)
C41 Si4 C77 109.60(17)
C41 Si4 C78 109.89(17)
C77 Si4 C78 110.75(19)
C41 Si4 C36 111.95(16)
C77 Si4 C36 107.96(17)
C78 Si4 C36 106.64(17)
C51 Si5 C79 107.83(16)
C51 Si5 C46 107.27(14)
C79 Si5 C46 109.48(16)
C51 Si5 C80 110.60(16)
C79 Si5 C80 111.91(18)
C46 Si5 C80 109.63(17)
C61 Si6 C56 110.97(14)
C61 Si6 C82 109.11(17)
C56 Si6 C82 109.11(15)
C61 Si6 C81 105.15(17)
C56 Si6 C81 108.36(17)
C82 Si6 C81 114.10(18)
C6 Si7 C66 107.90(14)
C6 Si7 C83 110.91(16)
C66 Si7 C83 110.20(17)
C6 Si7 C84 110.01(15)
C66 Si7 C84 107.17(15)
C83 Si7 C84 110.54(16)
C2 C1 C5 105.5(3)
C2 C1 Si1 128.7(2)
C5 C1 Si1 125.7(2)
C2 C1 Fe1 68.24(17)
C5 C1 Fe1 68.93(16)
Si1 C1 Fe1 129.01(15)
C3 C2 C1 109.5(3)
C3 C2 Fe1 70.18(17)
C1 C2 Fe1 70.87(17)
C4 C3 C2 107.4(3)
C4 C3 Fe1 69.94(17)
C2 C3 Fe1 68.87(16)
C5 C4 C3 107.8(3)
C5 C4 Fe1 69.58(17)
C3 C4 Fe1 69.56(17)
C4 C5 C1 109.8(3)
C4 C5 Fe1 70.04(17)
C1 C5 Fe1 70.34(17)
C10 C6 C7 105.1(3)
C10 C6 Si7 125.5(2)
C7 C6 Si7 129.3(2)
C10 C6 Fe1 68.42(17)
C7 C6 Fe1 68.35(18)
Si7 C6 Fe1 129.46(15)
C8 C7 C6 109.0(3)
C8 C7 Fe1 69.94(19)
C6 C7 Fe1 70.34(17)
C7 C8 C9 108.6(3)
C7 C8 Fe1 69.49(18)
C9 C8 Fe1 70.55(18)
C10 C9 C8 107.2(3)
C10 C9 Fe1 68.72(17)
C8 C9 Fe1 69.04(18)
C9 C10 C6 110.0(3)
C9 C10 Fe1 70.83(18)
C6 C10 Fe1 70.59(17)
C15 C11 C12 106.7(3)
C15 C11 Si1 129.1(3)
C12 C11 Si1 124.2(3)
C15 C11 Fe2 68.8(2)
C12 C11 Fe2 69.35(19)
Si1 C11 Fe2 126.21(17)
C13 C12 C11 107.5(4)
C13 C12 Fe2 68.6(2)
C11 C12 Fe2 69.55(19)
C14 C13 C12 109.2(4)
C14 C13 Fe2 69.7(2)
C12 C13 Fe2 70.2(2)
C13 C14 C15 107.7(4)
C13 C14 Fe2 69.9(2)
C15 C14 Fe2 69.8(2)
C14 C15 C11 108.9(4)
C14 C15 Fe2 69.1(2)
C11 C15 Fe2 70.1(2)
C20 C16 C17 105.7(3)
C20 C16 Si2 125.6(3)
C17 C16 Si2 128.7(3)
C20 C16 Fe2 69.0(2)
C17 C16 Fe2 68.97(19)
Si2 C16 Fe2 126.25(17)
C18 C17 C16 108.8(3)
C18 C17 Fe2 70.36(19)
C16 C17 Fe2 69.68(19)
C19 C18 C17 108.5(3)
C19 C18 Fe2 69.37(19)
C17 C18 Fe2 69.09(18)
C18 C19 C20 107.6(3)
C18 C19 Fe2 70.25(19)
C20 C19 Fe2 69.3(2)
C19 C20 C16 109.4(3)
C19 C20 Fe2 69.9(2)
C16 C20 Fe2 69.87(19)
C25 C21 C22 106.2(4)
C25 C21 Si2 126.8(3)
C22 C21 Si2 126.6(3)
C25 C21 Fe3 70.0(3)
C22 C21 Fe3 69.6(3)
Si2 C21 Fe3 130.0(3)
C23 C22 C21 108.5(4)
C23 C22 Fe3 70.0(3)
C21 C22 Fe3 69.1(3)
C22 C23 C24 108.2(4)
C22 C23 Fe3 69.7(3)
C24 C23 Fe3 69.4(4)
C25 C24 C23 107.4(4)
C25 C24 Fe3 69.9(3)
C23 C24 Fe3 69.8(3)
C24 C25 C21 109.6(4)
C24 C25 Fe3 69.7(3)
C21 C25 Fe3 69.3(3)
C27 C26 C30 105.5(4)
C27 C26 Si3 128.6(4)
C30 C26 Si3 125.8(3)
C27 C26 Fe3 69.8(3)
C30 C26 Fe3 69.0(3)
Si3 C26 Fe3 128.6(3)
C28 C27 C26 109.4(5)
C28 C27 Fe3 69.1(4)
C26 C27 Fe3 69.4(3)
C29 C28 C27 108.5(5)
C29 C28 Fe3 70.0(4)
C27 C28 Fe3 70.3(3)
C28 C29 C30 106.7(5)
C28 C29 Fe3 69.3(3)
C30 C29 Fe3 69.2(3)
C29 C30 C26 109.8(5)
C29 C30 Fe3 69.8(3)
C26 C30 Fe3 69.8(3)
C35 C31 C32 106.3(3)
C35 C31 Si3 127.1(3)
C32 C31 Si3 126.6(3)
C35 C31 Fe4 69.1(2)
C32 C31 Fe4 68.6(2)
Si3 C31 Fe4 127.4(2)
C33 C32 C31 109.0(4)
C33 C32 Fe4 69.7(2)
C31 C32 Fe4 70.6(2)
C34 C33 C32 107.8(4)
C34 C33 Fe4 69.6(2)
C32 C33 Fe4 69.5(2)
C33 C34 C35 108.0(4)
C33 C34 Fe4 69.8(3)
C35 C34 Fe4 70.1(2)
C34 C35 C31 108.9(3)
C34 C35 Fe4 69.2(2)
C31 C35 Fe4 70.3(2)
C37 C36 C40 106.3(3)
C37 C36 Si4 128.3(3)
C40 C36 Si4 125.1(3)
C37 C36 Fe4 68.6(2)
C40 C36 Fe4 69.3(2)
Si4 C36 Fe4 131.10(19)
C36 C37 C38 109.3(4)
C36 C37 Fe4 70.8(2)
C38 C37 Fe4 69.7(2)
C39 C38 C37 107.7(4)
C39 C38 Fe4 69.8(3)
C37 C38 Fe4 69.4(2)
C38 C39 C40 107.8(4)
C38 C39 Fe4 69.8(2)
C40 C39 Fe4 70.1(2)
C39 C40 C36 108.9(4)
C39 C40 Fe4 69.1(2)
C36 C40 Fe4 70.2(2)
C42 C41 C45 105.2(3)
C42 C41 Si4 129.1(3)
C45 C41 Si4 125.6(3)
C42 C41 Fe5 68.87(19)
C45 C41 Fe5 68.3(2)
Si4 C41 Fe5 128.75(19)
C43 C42 C41 109.1(3)
C43 C42 Fe5 69.6(2)
C41 C42 Fe5 70.4(2)
C44 C43 C42 108.7(4)
C44 C43 Fe5 69.9(2)
C42 C43 Fe5 70.0(2)
C43 C44 C45 107.2(4)
C43 C44 Fe5 69.8(2)
C45 C44 Fe5 69.4(2)
C44 C45 C41 109.8(4)
C44 C45 Fe5 70.0(2)
C41 C45 Fe5 70.7(2)
C47 C46 C50 105.9(3)
C47 C46 Si5 126.3(3)
C50 C46 Si5 127.9(3)
C47 C46 Fe5 68.2(2)
C50 C46 Fe5 68.87(19)
Si5 C46 Fe5 128.61(17)
C48 C47 C46 109.6(3)
C48 C47 Fe5 70.2(2)
C46 C47 Fe5 71.10(19)
C49 C48 C47 107.7(3)
C49 C48 Fe5 69.8(2)
C47 C48 Fe5 68.9(2)
C48 C49 C50 107.4(3)
C48 C49 Fe5 69.6(2)
C50 C49 Fe5 69.5(2)
C49 C50 C46 109.4(3)
C49 C50 Fe5 69.7(2)
C46 C50 Fe5 70.4(2)
C52 C51 C55 105.7(3)
C52 C51 Si5 125.7(2)
C55 C51 Si5 128.6(3)
C52 C51 Fe6 68.52(19)
C55 C51 Fe6 69.12(18)
Si5 C51 Fe6 127.94(16)
C53 C52 C51 109.3(3)
C53 C52 Fe6 70.01(18)
C51 C52 Fe6 70.57(18)
C52 C53 C54 107.8(3)
C52 C53 Fe6 69.58(18)
C54 C53 Fe6 70.46(18)
C55 C54 C53 108.3(3)
C55 C54 Fe6 69.75(17)
C53 C54 Fe6 69.06(17)
C54 C55 C51 108.8(3)
C54 C55 Fe6 70.25(19)
C51 C55 Fe6 69.85(18)
C57 C56 C60 105.9(3)
C57 C56 Si6 127.2(2)
C60 C56 Si6 126.7(2)
C57 C56 Fe6 68.37(18)
C60 C56 Fe6 69.02(18)
Si6 C56 Fe6 122.72(15)
C58 C57 C56 109.3(3)
C58 C57 Fe6 70.31(18)
C56 C57 Fe6 70.52(17)
C59 C58 C57 108.0(3)
C59 C58 Fe6 69.97(18)
C57 C58 Fe6 69.13(17)
C58 C59 C60 108.3(3)
C58 C59 Fe6 69.72(19)
C60 C59 Fe6 69.55(18)
C59 C60 C56 108.4(3)
C59 C60 Fe6 69.7(2)
C56 C60 Fe6 69.93(18)
C65 C61 C62 105.9(3)
C65 C61 Si6 129.9(3)
C62 C61 Si6 124.0(3)
C65 C61 Fe7 68.8(2)
C62 C61 Fe7 69.15(19)
Si6 C61 Fe7 130.08(17)
C63 C62 C61 108.1(3)
C63 C62 Fe7 69.4(2)
C61 C62 Fe7 69.6(2)
C64 C63 C62 108.6(3)
C64 C63 Fe7 69.7(2)
C62 C63 Fe7 70.0(2)
C63 C64 C65 107.7(4)
C63 C64 Fe7 69.9(2)
C65 C64 Fe7 69.5(2)
C64 C65 C61 109.6(3)
C64 C65 Fe7 70.0(2)
C61 C65 Fe7 70.53(19)
C67 C66 C70 106.6(3)
C67 C66 Si7 126.4(3)
C70 C66 Si7 127.1(3)
C67 C66 Fe7 69.03(17)
C70 C66 Fe7 69.36(18)
Si7 C66 Fe7 125.65(17)
C68 C67 C66 108.9(3)
C68 C67 Fe7 70.0(2)
C66 C67 Fe7 70.01(18)
C69 C68 C67 108.5(3)
C69 C68 Fe7 69.7(2)
C67 C68 Fe7 69.46(19)
C68 C69 C70 108.0(3)
C68 C69 Fe7 70.0(2)
C70 C69 Fe7 69.8(2)
C69 C70 C66 108.1(3)
C69 C70 Fe7 69.2(2)
C66 C70 Fe7 69.54(19)

loop_
_geom_bond_atom_site_label_1
_geom_bond_atom_site_label_2
_geom_bond_distance
Fe1 C2 2.034(3)
Fe1 C10 2.042(3)
Fe1 C7 2.044(3)
Fe1 C5 2.050(3)
Fe1 C8 2.050(3)
Fe1 C3 2.051(3)
Fe1 C4 2.056(3)
Fe1 C1 2.069(3)
Fe1 C9 2.070(3)
Fe1 C6 2.071(3)
Fe2 C14 2.031(4)
Fe2 C13 2.033(4)
Fe2 C15 2.039(4)
Fe2 C20 2.040(3)
Fe2 C17 2.042(3)
Fe2 C19 2.047(3)
Fe2 C16 2.052(3)
Fe2 C12 2.054(4)
Fe2 C11 2.056(3)
Fe2 C18 2.059(3)
Fe3 C28 2.036(7)
Fe3 C30 2.038(5)
Fe3 C29 2.045(6)
Fe3 C26 2.048(5)
Fe3 C21 2.050(4)
Fe3 C27 2.053(6)
Fe3 C24 2.056(6)
Fe3 C22 2.057(5)
Fe3 C25 2.059(5)
Fe3 C23 2.062(6)
Fe4 C37 2.037(4)
Fe4 C32 2.040(4)
Fe4 C34 2.041(4)
Fe4 C39 2.041(4)
Fe4 C38 2.041(4)
Fe4 C33 2.043(4)
Fe4 C35 2.052(4)
Fe4 C40 2.054(4)
Fe4 C36 2.066(4)
Fe4 C31 2.067(4)
Fe5 C47 2.033(4)
Fe5 C45 2.047(4)
Fe5 C48 2.050(4)
Fe5 C50 2.051(4)
Fe5 C49 2.053(4)
Fe5 C43 2.053(4)
Fe5 C44 2.055(4)
Fe5 C42 2.058(3)
Fe5 C46 2.072(3)
Fe5 C41 2.079(3)
Fe6 C57 2.039(3)
Fe6 C52 2.044(3)
Fe6 C53 2.050(3)
Fe6 C58 2.054(3)
Fe6 C60 2.055(3)
Fe6 C59 2.058(3)
Fe6 C55 2.062(3)
Fe6 C56 2.068(3)
Fe6 C54 2.068(3)
Fe6 C51 2.072(3)
Fe7 C67 2.040(3)
Fe7 C65 2.040(3)
Fe7 C69 2.043(4)
Fe7 C68 2.047(4)
Fe7 C64 2.046(4)
Fe7 C63 2.049(4)
Fe7 C70 2.050(3)
Fe7 C66 2.053(3)
Fe7 C62 2.057(4)
Fe7 C61 2.064(3)
Si1 C11 1.861(3)
Si1 C71 1.864(3)
Si1 C1 1.864(3)
Si1 C72 1.873(4)
Si2 C21 1.851(4)
Si2 C16 1.853(4)
Si2 C73 1.857(4)
Si2 C74 1.875(4)
Si3 C26 1.853(4)
Si3 C31 1.859(4)
Si3 C76 1.867(4)
Si3 C75 1.874(4)
Si4 C41 1.852(4)
Si4 C77 1.860(4)
Si4 C78 1.870(4)
Si4 C36 1.878(4)
Si5 C51 1.855(3)
Si5 C79 1.862(4)
Si5 C46 1.864(4)
Si5 C80 1.871(4)
Si6 C61 1.855(4)
Si6 C56 1.857(3)
Si6 C82 1.868(3)
Si6 C81 1.872(4)
Si7 C6 1.846(3)
Si7 C66 1.860(3)
Si7 C83 1.865(4)
Si7 C84 1.872(3)
C1 C2 1.433(4)
C1 C5 1.433(4)
C2 C3 1.429(4)
C3 C4 1.421(5)
C4 C5 1.417(4)
C6 C10 1.441(4)
C6 C7 1.452(4)
C7 C8 1.420(5)
C8 C9 1.423(5)
C9 C10 1.422(5)
C11 C15 1.436(5)
C11 C12 1.443(5)
C12 C13 1.436(6)
C13 C14 1.404(7)
C14 C15 1.430(5)
C16 C20 1.437(5)
C16 C17 1.445(5)
C17 C18 1.421(5)
C18 C19 1.417(5)
C19 C20 1.423(5)
C21 C25 1.430(6)
C21 C22 1.449(6)
C22 C23 1.420(6)
C23 C24 1.435(8)
C24 C25 1.418(7)
C26 C27 1.431(6)
C26 C30 1.438(7)
C27 C28 1.419(8)
C28 C29 1.421(9)
C29 C30 1.429(7)
C31 C35 1.429(5)
C31 C32 1.433(5)
C32 C33 1.423(6)
C33 C34 1.416(6)
C34 C35 1.423(6)
C36 C37 1.423(5)
C36 C40 1.429(6)
C37 C38 1.425(6)
C38 C39 1.412(7)
C39 C40 1.428(6)
C41 C42 1.440(5)
C41 C45 1.444(5)
C42 C43 1.422(5)
C43 C44 1.414(6)
C44 C45 1.426(6)
C46 C47 1.427(5)
C46 C50 1.433(5)
C47 C48 1.425(5)
C48 C49 1.421(6)
C49 C50 1.430(5)
C51 C52 1.439(5)
C51 C55 1.448(4)
C52 C53 1.414(5)
C53 C54 1.425(5)
C54 C55 1.413(5)
C56 C57 1.442(5)
C56 C60 1.446(4)
C57 C58 1.419(5)
C58 C59 1.417(5)
C59 C60 1.431(5)
C61 C65 1.427(5)
C61 C62 1.450(4)
C62 C63 1.422(5)
C63 C64 1.411(6)
C64 C65 1.417(5)
C66 C67 1.432(4)
C66 C70 1.440(5)
C67 C68 1.416(5)
C68 C69 1.411(6)
C69 C70 1.433(5)

loop_
_platon_squeeze_void_nr
_platon_squeeze_void_average_x
_platon_squeeze_void_average_y
_platon_squeeze_void_average_z
_platon_squeeze_void_volume
_platon_squeeze_void_count_electrons
_platon_squeeze_void_content
1 -0.006 0.000 0.000 842 89 ' '
